data_4318365
loop_
_publ_author_name
'Koji Abe'
'Kanako Matsufuji'
'Masaaki Ohba'
'Hisashi \=Okawa'

_publ_contact_author_address
;
Dept. of Chem., Fac. of Sci., Kyushu Univ., Hakozaki 6-10-1, Higashi-ku,
Fukuoka 812-8581, JAPAN
;
_publ_contact_author_email ' okawascc@mbox.nc.kyushu-u.ac.jp '
_publ_contact_author_fax ' +81-92-642-2598 '
_publ_contact_author_name ' Hisashi Okawa'
_publ_contact_author_phone ' +81-92-642-2596 '
_publ_section_title
;
 Site Specificity of Metal Ions in Heterodinuclear Complexes Derived from
 an "End-Off" Compartmental Ligand
;
_journal_name_full 'Inorganic Chemistry'
_journal_page_first 4461
_journal_page_last 4467
_journal_paper_doi 10.1021/ic020002f
_journal_volume 41
_journal_year 2002
_chemical_formula_sum 'C30 H39 Cl Cu Fe N5 O10'
_chemical_formula_weight 784.51
_space_group_IT_number 2
_symmetry_cell_setting triclinic
_symmetry_Int_Tables_number 2
_symmetry_space_group_name_Hall '-P 1'
_symmetry_space_group_name_H-M 'P -1'
_cell_angle_alpha 111.59(3)
_cell_angle_beta 94.18(3)
_cell_angle_gamma 76.19(2)
_cell_formula_units_Z 2
_cell_length_a 12.208(2)
_cell_length_b 14.839(4)
_cell_length_c 11.421(5)
_cell_measurement_reflns_used 25
_cell_measurement_temperature 296.2
_cell_measurement_theta_max 15.1
_cell_measurement_theta_min 14.9
_cell_volume 1867.9(11)
_computing_cell_refinement 'MSC/AFC Diffractometer Control'
_computing_data_collection 'MSC/AFC Diffractometer Control'
_computing_data_reduction 'teXsan Ver. 1.11'
_computing_publication_material 'teXsan Ver. 1.11'
_computing_structure_refinement 'teXsan Ver. 1.10'
_computing_structure_solution 'DIRDIF94 (PATTY)'
_diffrn_measured_fraction_theta_full 0.9956
_diffrn_measured_fraction_theta_max 0.9956
_diffrn_measurement_device_type 'Rigaku AFC7R'
_diffrn_measurement_method \w-2\q
_diffrn_radiation_type 'Mo K\a'
_diffrn_radiation_wavelength 0.7107
_diffrn_reflns_av_R_equivalents 0.016
_diffrn_reflns_limit_h_max 15
_diffrn_reflns_limit_h_min 0
_diffrn_reflns_limit_k_max 19
_diffrn_reflns_limit_k_min -18
_diffrn_reflns_limit_l_max 14
_diffrn_reflns_limit_l_min -14
_diffrn_reflns_number 8993
_diffrn_reflns_theta_full 27.59
_diffrn_reflns_theta_max 27.59
_diffrn_standards_decay_% 2.47
_diffrn_standards_interval_count 150
_diffrn_standards_number 3
_exptl_absorpt_coefficient_mu 1.085
_exptl_absorpt_correction_T_max 0.998
_exptl_absorpt_correction_T_min 0.882
_exptl_absorpt_correction_type psi-scan
_exptl_absorpt_process_details '(North, Phillips & Mathews, 1968)'
_exptl_crystal_colour brown
_exptl_crystal_density_diffrn 1.395
_exptl_crystal_density_method 'not measured'
_exptl_crystal_description prismatic
_exptl_crystal_size_max 0.500
_exptl_crystal_size_mid 0.350
_exptl_crystal_size_min 0.250
_refine_diff_density_max 0.39
_refine_diff_density_min -0.55
_refine_ls_extinction_method none
_refine_ls_goodness_of_fit_ref 1.202
_refine_ls_hydrogen_treatment noref
_refine_ls_number_parameters 514
_refine_ls_number_reflns 5459
_refine_ls_R_factor_gt 0.0435
_refine_ls_shift/su_max 0.7996
_refine_ls_structure_factor_coef F
_refine_ls_weighting_details 'w = 1/[\s^2^(Fo) + 0.00230|Fo|^2^]'
_refine_ls_weighting_scheme calc
_refine_ls_wR_factor_ref 0.0691
_reflns_number_gt 5459
_reflns_number_total 8590
_reflns_threshold_expression F^2^>3.0\s(F^2^)
_cod_data_source_file ic020002f_2.cif
_cod_data_source_block '[CuFe(L)(AcO)2]ClO4MeOh(2')'
_cod_original_cell_volume 1868(1)
_cod_original_sg_symbol_H-M 'P -1 '
_cod_original_formula_sum 'C30 H39 Cl Cu Fe N5 O10 '
_cod_database_code 4318365

loop_
_symmetry_equiv_pos_as_xyz
x,y,z
-x,-y,-z

loop_
_atom_site_label
_atom_site_type_symbol
_atom_site_fract_x
_atom_site_fract_y
_atom_site_fract_z
_atom_site_U_iso_or_equiv
_atom_site_adp_type
_atom_site_occupancy
_atom_site_calc_flag
_atom_site_refinement_flags
_atom_site_disorder_assembly
_atom_site_disorder_group
Cu(1) Cu -0.05521(3) 0.81665(3) 0.08653(4) 0.0610(1) Uani 1.00 d . . .
Fe(1) Fe 0.19477(4) 0.69337(3) 0.13821(5) 0.0558(1) Uani 1.00 d . . .
Cl(1) Cl 0.4488(1) 0.83488(9) -0.2840(1) 0.0884(4) Uani 1.00 d . . .
O(1) O 0.0576(2) 0.8227(2) 0.2141(2) 0.0616(7) Uani 1.00 d . . .
O(2) O 0.0618(2) 0.7733(2) -0.0799(3) 0.0859(9) Uani 1.00 d . . .
O(3) O 0.2024(2) 0.6598(2) -0.0488(2) 0.0741(8) Uani 1.00 d . . .
O(4) O -0.0834(2) 0.6949(2) 0.0916(3) 0.0759(8) Uani 1.00 d . . .
O(5) O 0.0741(2) 0.6184(2) 0.1575(3) 0.0749(8) Uani 1.00 d . . .
O(6) O 0.4828(8) 0.8836(8) -0.1656(7) 0.184(4) Uani 0.80 d P . .
O(6') O 0.346(2) 0.826(3) -0.273(2) 0.26(1) Uani 0.30 d P . .
O(7) O 0.3759(8) 0.9059(4) -0.3168(8) 0.159(3) Uani 0.80 d P . .
O(7') O 0.529(2) 0.781(3) -0.359(4) 0.27(1) Uani 0.30 d P . .
O(8) O 0.4388(9) 0.7354(5) -0.3422(8) 0.162(3) Uani 0.80 d P . .
O(8') O 0.419(3) 0.841(2) -0.161(2) 0.20(1) Uani 0.30 d P . .
O(9) O 0.493(2) 0.856(1) -0.376(1) 0.175(8) Uani 0.40 d P . .
O(9') O 0.567(1) 0.823(2) -0.302(2) 0.154(8) Uani 0.30 d P . .
O(10) O 0.378(4) 0.414(2) 0.553(2) 0.19(1) Uani 0.25 d P . .
O(10') O 0.341(3) 0.393(2) 0.599(3) 0.13(1) Uani 0.25 d P . .
O(11) O 0.063(3) 0.469(4) 0.458(4) 0.16(1) Uani 0.25 d P . .
O(11') O 0.023(5) 0.443(4) 0.492(4) 0.19(2) Uani 0.25 d P . .
N(1) N -0.0784(2) 0.9586(2) 0.1178(3) 0.0653(9) Uani 1.00 d . . .
N(2) N -0.1901(2) 0.8243(3) -0.0297(3) 0.0741(10) Uani 1.00 d . . .
N(3) N 0.2467(2) 0.7167(2) 0.3363(3) 0.0611(8) Uani 1.00 d . . .
N(4) N 0.3113(2) 0.5536(2) 0.1283(3) 0.0679(9) Uani 1.00 d . . .
N(5) N 0.3198(2) 0.7851(2) 0.1683(3) 0.0576(7) Uani 1.00 d . . .
C(1) C 0.1948(5) 1.1510(4) 0.5810(5) 0.113(2) Uani 1.00 d . . .
C(2) C 0.1506(3) 1.0674(3) 0.4845(4) 0.075(1) Uani 1.00 d . . .
C(3) C 0.0869(4) 1.0782(3) 0.3860(4) 0.071(1) Uani 1.00 d . . .
C(4) C 0.0475(3) 0.9980(3) 0.2930(3) 0.0610(9) Uani 1.00 d . . .
C(5) C 0.0803(3) 0.9045(2) 0.3026(3) 0.0572(9) Uani 1.00 d . . .
C(6) C 0.1393(3) 0.8931(3) 0.4089(3) 0.0610(9) Uani 1.00 d . . .
C(7) C 0.1724(3) 0.9750(3) 0.4972(3) 0.071(1) Uani 1.00 d . . .
C(8) C -0.0300(3) 1.0203(3) 0.2014(4) 0.066(1) Uani 1.00 d . . .
C(9) C -0.1628(3) 0.9941(4) 0.0374(5) 0.082(1) Uani 1.00 d . . .
C(10) C -0.1829(3) 0.9049(4) -0.0726(4) 0.087(1) Uani 1.00 d . . .
C(11) C -0.2939(3) 0.8473(4) 0.0437(5) 0.092(2) Uani 1.00 d . . .
C(12) C -0.1857(4) 0.7318(4) -0.1390(5) 0.101(2) Uani 1.00 d . . .
C(13) C 0.1610(3) 0.7956(3) 0.4263(4) 0.069(1) Uani 1.00 d . . .
C(14) C 0.2597(4) 0.6188(3) 0.3486(4) 0.078(1) Uani 1.00 d . . .
C(15) C 0.3246(3) 0.5376(3) 0.2376(4) 0.075(1) Uani 1.00 d . . .
C(16) C 0.3944(5) 0.4504(4) 0.2442(6) 0.100(2) Uani 1.00 d . . .
C(17) C 0.4478(5) 0.3800(4) 0.1372(7) 0.111(2) Uani 1.00 d . . .
C(18) C 0.4319(4) 0.3951(3) 0.0244(6) 0.097(2) Uani 1.00 d . . .
C(19) C 0.3648(3) 0.4836(3) 0.0240(5) 0.077(1) Uani 1.00 d . . .
C(20) C 0.3568(3) 0.7451(3) 0.3567(4) 0.068(1) Uani 1.00 d . . .
C(21) C 0.3721(3) 0.8033(3) 0.2779(3) 0.0600(9) Uani 1.00 d . . .
C(22) C 0.4438(3) 0.8692(3) 0.3177(4) 0.082(1) Uani 1.00 d . . .
C(23) C 0.4615(4) 0.9149(3) 0.2377(5) 0.088(1) Uani 1.00 d . . .
C(24) C 0.4097(3) 0.8951(3) 0.1248(5) 0.080(1) Uani 1.00 d . . .
C(25) C 0.3391(3) 0.8310(3) 0.0924(4) 0.066(1) Uani 1.00 d . . .
C(26) C 0.1457(3) 0.7049(3) -0.1163(3) 0.065(1) Uani 1.00 d . . .
C(27) C 0.1875(5) 0.6713(4) -0.2500(4) 0.104(2) Uani 1.00 d . . .
C(28) C -0.0275(3) 0.6307(3) 0.1346(3) 0.0642(10) Uani 1.00 d . . .
C(29) C -0.0910(4) 0.5643(4) 0.1578(5) 0.092(2) Uani 1.00 d . . .
C(30) C 0.336(6) 0.350(3) 0.585(8) 0.19(2) Uani 0.25 d P . .
C(30') C 0.267(2) 0.376(2) 0.500(2) 0.104(9) Uani 0.25 d P . .
C(31) C 0.159(2) 0.446(2) 0.540(2) 0.187(9) Uani 0.50 d P . .
H(1) H 0.2379 1.1278 0.6409 0.1344 Uiso 1.00 calc . . .
H(2) H 0.2409 1.1744 0.5402 0.1344 Uiso 1.00 calc . . .
H(3) H 0.1333 1.2043 0.6227 0.1344 Uiso 1.00 calc . . .
H(4) H 0.0686 1.1417 0.3782 0.0828 Uiso 1.00 calc . . .
H(5) H 0.2131 0.9668 0.5680 0.0835 Uiso 1.00 calc . . .
H(6) H -0.0456 1.0867 0.2027 0.0784 Uiso 1.00 calc . . .
H(7) H -0.2311 1.0298 0.0831 0.0955 Uiso 1.00 calc . . .
H(8) H -0.1353 1.0372 0.0074 0.0955 Uiso 1.00 calc . . .
H(9) H -0.1219 0.8826 -0.1317 0.1050 Uiso 1.00 calc . . .
H(10) H -0.2511 0.9240 -0.1116 0.1050 Uiso 1.00 calc . . .
H(11) H -0.2978 0.9077 0.1146 0.1084 Uiso 1.00 calc . . .
H(12) H -0.3578 0.8552 -0.0073 0.1084 Uiso 1.00 calc . . .
H(13) H -0.2942 0.7951 0.0729 0.1084 Uiso 1.00 calc . . .
H(14) H -0.1864 0.6787 -0.1108 0.1185 Uiso 1.00 calc . . .
H(15) H -0.2499 0.7401 -0.1896 0.1185 Uiso 1.00 calc . . .
H(16) H -0.1191 0.7157 -0.1870 0.1185 Uiso 1.00 calc . . .
H(17) H 0.0924 0.7734 0.4146 0.0830 Uiso 1.00 calc . . .
H(18) H 0.1867 0.8038 0.5094 0.0830 Uiso 1.00 calc . . .
H(19) H 0.2988 0.6192 0.4239 0.0912 Uiso 1.00 calc . . .
H(20) H 0.1870 0.6070 0.3526 0.0912 Uiso 1.00 calc . . .
H(21) H 0.4047 0.4399 0.3215 0.1201 Uiso 1.00 calc . . .
H(22) H 0.4955 0.3188 0.1373 0.1322 Uiso 1.00 calc . . .
H(23) H 0.4688 0.3481 -0.0505 0.1130 Uiso 1.00 calc . . .
H(24) H 0.3548 0.4951 -0.0537 0.0898 Uiso 1.00 calc . . .
H(25) H 0.3617 0.7838 0.4431 0.0809 Uiso 1.00 calc . . .
H(26) H 0.4145 0.6857 0.3349 0.0809 Uiso 1.00 calc . . .
H(27) H 0.4784 0.8830 0.3972 0.0960 Uiso 1.00 calc . . .
H(28) H 0.5099 0.9599 0.2606 0.1043 Uiso 1.00 calc . . .
H(29) H 0.4225 0.9251 0.0672 0.0913 Uiso 1.00 calc . . .
H(30) H 0.3026 0.8190 0.0132 0.0788 Uiso 1.00 calc . . .
H(31) H 0.2521 0.6184 -0.2643 0.1232 Uiso 1.00 calc . . .
H(32) H 0.1293 0.6485 -0.3061 0.1232 Uiso 1.00 calc . . .
H(33) H 0.2047 0.7251 -0.2645 0.1232 Uiso 1.00 calc . . .
H(34) H -0.1515 0.6028 0.2148 0.1075 Uiso 1.00 calc . . .
H(35) H -0.1208 0.5267 0.0794 0.1075 Uiso 1.00 calc . . .
H(36) H -0.0418 0.5196 0.1899 0.1075 Uiso 1.00 calc . . .

loop_
_atom_site_aniso_label
_atom_site_aniso_U_11
_atom_site_aniso_U_22
_atom_site_aniso_U_33
_atom_site_aniso_U_12
_atom_site_aniso_U_13
_atom_site_aniso_U_23
Cu(1) 0.0486(2) 0.0660(3) 0.0668(3) -0.0100(2) -0.0038(2) 0.0245(2)
Fe(1) 0.0498(2) 0.0505(3) 0.0687(3) -0.0103(2) -0.0030(2) 0.0244(2)
Cl(1) 0.1058(9) 0.0846(7) 0.0746(6) -0.0174(6) -0.0148(6) 0.0338(5)
O(1) 0.057(1) 0.055(1) 0.073(1) -0.0127(10) -0.007(1) 0.024(1)
O(2) 0.070(2) 0.098(2) 0.086(2) 0.005(2) 0.016(1) 0.042(2)
O(3) 0.072(2) 0.068(2) 0.072(2) -0.006(1) -0.001(1) 0.020(1)
O(4) 0.070(2) 0.072(2) 0.088(2) -0.027(1) -0.020(1) 0.028(1)
O(5) 0.063(1) 0.061(1) 0.107(2) -0.020(1) -0.005(1) 0.034(1)
O(6) 0.204(8) 0.28(1) 0.091(4) -0.081(8) -0.057(5) 0.080(5)
O(6') 0.26(3) 0.36(4) 0.14(2) -0.25(3) 0.06(2) -0.07(2)
O(7) 0.192(7) 0.109(4) 0.160(6) -0.023(4) -0.102(5) 0.056(4)
O(7') 0.08(1) 0.25(3) 0.27(3) -0.01(2) 0.05(2) -0.12(3)
O(8) 0.234(8) 0.101(4) 0.167(6) -0.056(5) -0.032(6) 0.062(4)
O(8') 0.28(3) 0.15(2) 0.14(2) 0.10(2) 0.12(2) 0.09(1)
O(9) 0.32(3) 0.15(1) 0.087(7) -0.16(2) 0.01(1) 0.013(9)
O(9') 0.062(8) 0.17(2) 0.19(2) -0.028(9) -0.011(10) 0.02(1)
O(10) 0.35(5) 0.11(2) 0.11(2) -0.02(2) -0.03(2) 0.06(1)
O(10') 0.13(2) 0.11(2) 0.15(2) 0.00(1) 0.03(1) 0.07(2)
O(11) 0.14(2) 0.18(3) 0.12(2) -0.06(2) 0.00(2) -0.01(2)
O(11') 0.18(4) 0.28(5) 0.10(2) -0.06(4) -0.03(2) 0.05(3)
N(1) 0.054(1) 0.070(2) 0.074(2) -0.003(1) 0.003(1) 0.035(2)
N(2) 0.054(2) 0.094(2) 0.070(2) -0.012(2) -0.007(1) 0.029(2)
N(3) 0.060(2) 0.066(2) 0.067(2) -0.016(1) -0.007(1) 0.034(1)
N(4) 0.056(2) 0.055(2) 0.096(2) -0.010(1) -0.004(2) 0.032(2)
N(5) 0.051(1) 0.056(1) 0.069(2) -0.012(1) -0.002(1) 0.026(1)
C(1) 0.143(5) 0.085(3) 0.092(3) -0.048(3) -0.006(3) -0.002(3)
C(2) 0.076(2) 0.071(2) 0.063(2) -0.022(2) 0.011(2) 0.002(2)
C(3) 0.081(2) 0.057(2) 0.072(2) -0.016(2) 0.021(2) 0.013(2)
C(4) 0.061(2) 0.055(2) 0.065(2) -0.012(1) 0.013(2) 0.018(1)
C(5) 0.051(2) 0.056(2) 0.063(2) -0.012(1) 0.006(1) 0.018(1)
C(6) 0.056(2) 0.066(2) 0.060(2) -0.017(1) 0.004(1) 0.020(2)
C(7) 0.069(2) 0.080(2) 0.058(2) -0.019(2) 0.007(2) 0.015(2)
C(8) 0.062(2) 0.057(2) 0.080(2) -0.002(2) 0.013(2) 0.031(2)
C(9) 0.063(2) 0.092(3) 0.094(3) 0.000(2) -0.002(2) 0.047(2)
C(10) 0.062(2) 0.118(4) 0.082(3) -0.003(2) -0.006(2) 0.048(3)
C(11) 0.053(2) 0.125(4) 0.101(3) -0.016(2) -0.003(2) 0.046(3)
C(12) 0.090(3) 0.117(4) 0.079(3) -0.024(3) -0.022(2) 0.020(3)
C(13) 0.068(2) 0.078(2) 0.065(2) -0.015(2) -0.001(2) 0.032(2)
C(14) 0.080(2) 0.078(2) 0.093(3) -0.019(2) -0.007(2) 0.052(2)
C(15) 0.066(2) 0.063(2) 0.108(3) -0.013(2) -0.006(2) 0.046(2)
C(16) 0.102(3) 0.082(3) 0.135(4) -0.014(3) -0.010(3) 0.066(3)
C(17) 0.099(4) 0.073(3) 0.161(5) 0.010(3) 0.006(4) 0.059(3)
C(18) 0.082(3) 0.064(2) 0.136(4) 0.003(2) 0.017(3) 0.034(3)
C(19) 0.063(2) 0.061(2) 0.105(3) -0.010(2) 0.004(2) 0.030(2)
C(20) 0.061(2) 0.081(2) 0.069(2) -0.020(2) -0.013(2) 0.034(2)
C(21) 0.049(2) 0.061(2) 0.070(2) -0.013(1) -0.001(1) 0.023(2)
C(22) 0.065(2) 0.085(3) 0.093(3) -0.032(2) -0.007(2) 0.022(2)
C(23) 0.079(3) 0.082(3) 0.111(4) -0.038(2) 0.003(2) 0.030(3)
C(24) 0.066(2) 0.073(2) 0.112(3) -0.013(2) 0.015(2) 0.045(2)
C(25) 0.056(2) 0.067(2) 0.078(2) -0.009(2) 0.003(2) 0.032(2)
C(26) 0.062(2) 0.064(2) 0.066(2) -0.017(2) 0.000(2) 0.018(2)
C(27) 0.107(4) 0.115(4) 0.071(3) 0.004(3) 0.014(2) 0.028(3)
C(28) 0.066(2) 0.056(2) 0.068(2) -0.022(2) -0.001(2) 0.015(2)
C(29) 0.091(3) 0.088(3) 0.109(3) -0.042(2) -0.001(3) 0.035(3)
C(30) 0.13(3) 0.09(3) 0.34(7) -0.03(3) 0.07(4) 0.05(3)
C(30') 0.08(1) 0.14(3) 0.08(1) -0.01(1) 0.01(1) 0.04(1)
C(31) 0.20(2) 0.19(2) 0.13(1) -0.09(2) -0.01(1) 0.00(1)

loop_
_atom_type_symbol
_atom_type_description
_atom_type_scat_dispersion_real
_atom_type_scat_dispersion_imag
_atom_type_scat_source
C C 0.003 0.002
;International Tables for Crystallography
(1992, Vol. C, Tables 4.2.6.8 and 6.1.1.1)
;
H H 0.000 0.000
;International Tables for Crystallography
(1992, Vol. C, Table 6.1.1.2)
;
N N 0.006 0.003
;International Tables for Crystallography
(1992, Vol. C, Tables 4.2.6.8 and 6.1.1.1)
;
O O 0.011 0.006
;International Tables for Crystallography
(1992, Vol. C, Tables 4.2.6.8 and 6.1.1.1)
;
Cl Cl 0.148 0.159
;International Tables for Crystallography
(1992, Vol. C, Tables 4.2.6.8 and 6.1.1.1)
;
Cu Cu 0.320 1.265
;International Tables for Crystallography
(1992, Vol. C, Tables 4.2.6.8 and 6.1.1.1)
;
Fe Fe 0.346 0.844
;International Tables for Crystallography
(1992, Vol. C, Tables 4.2.6.8 and 6.1.1.1)
;

loop_
_geom_angle_atom_site_label_1
_geom_angle_atom_site_label_2
_geom_angle_atom_site_label_3
_geom_angle
_geom_angle_site_symmetry_1
_geom_angle_site_symmetry_2
_geom_angle_site_symmetry_3
_geom_angle_publ_flag
O(1) Cu(1) O(2) 97.9(1) . . 0_555 yes
O(1) Cu(1) O(4) 92.5(1) . . 0_555 yes
O(1) Cu(1) N(1) 92.2(1) . . 0_555 yes
O(1) Cu(1) N(2) 172.1(1) . . 0_555 yes
O(2) Cu(1) O(4) 107.2(1) . . 0_555 yes
O(2) Cu(1) N(1) 92.6(1) . . 0_555 yes
O(2) Cu(1) N(2) 89.2(1) . . 0_555 yes
O(4) Cu(1) N(1) 158.8(1) . . 0_555 yes
O(4) Cu(1) N(2) 88.7(2) . . 0_555 yes
N(1) Cu(1) N(2) 84.0(2) . . 0_555 yes
O(1) Fe(1) O(3) 107.8(1) . . 0_555 yes
O(1) Fe(1) O(5) 82.3(1) . . 0_555 yes
O(1) Fe(1) N(3) 87.0(1) . . 0_555 yes
O(1) Fe(1) N(4) 156.6(1) . . 0_555 yes
O(1) Fe(1) N(5) 92.7(1) . . 0_555 yes
O(3) Fe(1) O(5) 102.9(1) . . 0_555 yes
O(3) Fe(1) N(3) 161.4(1) . . 0_555 yes
O(3) Fe(1) N(4) 92.8(1) . . 0_555 yes
O(3) Fe(1) N(5) 90.7(1) . . 0_555 yes
O(5) Fe(1) N(3) 90.0(1) . . 0_555 yes
O(5) Fe(1) N(4) 82.4(1) . . 0_555 yes
O(5) Fe(1) N(5) 166.3(1) . . 0_555 yes
N(3) Fe(1) N(4) 75.5(1) . . 0_555 yes
N(3) Fe(1) N(5) 77.0(1) . . 0_555 yes
N(4) Fe(1) N(5) 98.1(1) . . 0_555 yes
O(6) Cl(1) O(7) 108.0(7) . . 0_555 yes
O(6) Cl(1) O(8) 120.2(5) . . 0_555 yes
O(6) Cl(1) O(9) 111.6(4) . . 0_555 yes
O(7) Cl(1) O(8) 97.2(6) . . 0_555 yes
O(7) Cl(1) O(9) 101.1(7) . . 0_555 yes
O(8) Cl(1) O(9) 115.4(4) . . 0_555 yes
Cu(1) O(1) Fe(1) 107.2(1) . . 0_555 yes
Cu(1) O(1) C(5) 127.1(3) . . 0_555 yes
Fe(1) O(1) C(5) 118.7(2) . . 0_555 yes
Cu(1) O(2) C(26) 130.0(3) . . 0_555 yes
Fe(1) O(3) C(26) 129.5(3) . . 0_555 yes
Cu(1) O(4) C(28) 132.0(3) . . 0_555 yes
Fe(1) O(5) C(28) 130.5(3) . . 0_555 yes
O(11) O(10) C(30) 112(3) . . 0_555 yes
O(10) O(11) C(31) 168(2) . . 0_555 yes
Cu(1) N(1) C(8) 126.4(3) . . 0_555 yes
Cu(1) N(1) C(9) 114.7(3) . . 0_555 yes
C(8) N(1) C(9) 118.9(4) . . 0_555 yes
Cu(1) N(2) C(10) 103.8(3) . . 0_555 yes
Cu(1) N(2) C(11) 108.5(3) . . 0_555 yes
Cu(1) N(2) C(12) 113.5(3) . . 0_555 yes
C(10) N(2) C(11) 112.3(4) . . 0_555 yes
C(10) N(2) C(12) 109.8(4) . . 0_555 yes
C(11) N(2) C(12) 109.1(4) . . 0_555 yes
Fe(1) N(3) C(13) 111.0(3) . . 0_555 yes
Fe(1) N(3) C(14) 105.1(3) . . 0_555 yes
Fe(1) N(3) C(20) 109.3(3) . . 0_555 yes
C(13) N(3) C(14) 111.5(4) . . 0_555 yes
C(13) N(3) C(20) 110.4(4) . . 0_555 yes
C(14) N(3) C(20) 109.4(3) . . 0_555 yes
Fe(1) N(4) C(15) 114.2(3) . . 0_555 yes
Fe(1) N(4) C(19) 126.1(3) . . 0_555 yes
C(15) N(4) C(19) 119.6(4) . . 0_555 yes
Fe(1) N(5) C(21) 115.5(3) . . 0_555 yes
Fe(1) N(5) C(25) 126.5(3) . . 0_555 yes
C(21) N(5) C(25) 117.6(4) . . 0_555 yes
C(2) C(1) H(1) 109.1 . . 0_555 no
C(2) C(1) H(2) 109.3 . . 0_555 no
C(2) C(1) H(3) 110.2 . . 0_555 no
H(1) C(1) H(2) 108.6 . . 0_555 no
H(1) C(1) H(3) 109.5 . . 0_555 no
H(2) C(1) H(3) 110.1 . . 0_555 no
C(1) C(2) C(3) 122.5(5) . . 0_555 yes
C(1) C(2) C(7) 119.6(5) . . 0_555 yes
C(3) C(2) C(7) 117.9(4) . . 0_555 yes
C(2) C(3) C(4) 122.3(4) . . 0_555 yes
C(2) C(3) H(4) 119.0 . . 0_555 no
C(4) C(3) H(4) 118.7 . . 0_555 no
C(3) C(4) C(5) 118.5(4) . . 0_555 yes
C(3) C(4) C(8) 117.9(4) . . 0_555 yes
C(5) C(4) C(8) 123.4(4) . . 0_555 yes
O(1) C(5) C(4) 123.2(4) . . 0_555 yes
O(1) C(5) C(6) 117.1(4) . . 0_555 yes
C(4) C(5) C(6) 119.7(4) . . 0_555 yes
C(5) C(6) C(7) 118.4(4) . . 0_555 yes
C(5) C(6) C(13) 119.7(4) . . 0_555 yes
C(7) C(6) C(13) 121.9(4) . . 0_555 yes
C(2) C(7) C(6) 122.7(4) . . 0_555 yes
C(2) C(7) H(5) 119.2 . . 0_555 no
C(6) C(7) H(5) 118.1 . . 0_555 no
N(1) C(8) C(4) 125.7(4) . . 0_555 yes
N(1) C(8) H(6) 117.2 . . 0_555 no
C(4) C(8) H(6) 117.1 . . 0_555 no
N(1) C(9) C(10) 107.5(4) . . 0_555 yes
N(1) C(9) H(7) 110.1 . . 0_555 no
N(1) C(9) H(8) 110.1 . . 0_555 no
C(10) C(9) H(7) 109.6 . . 0_555 no
C(10) C(9) H(8) 109.6 . . 0_555 no
H(7) C(9) H(8) 109.9 . . 0_555 no
N(2) C(10) C(9) 110.5(4) . . 0_555 yes
N(2) C(10) H(9) 109.4 . . 0_555 no
N(2) C(10) H(10) 109.2 . . 0_555 no
C(9) C(10) H(9) 109.0 . . 0_555 no
C(9) C(10) H(10) 108.9 . . 0_555 no
H(9) C(10) H(10) 109.7 . . 0_555 no
N(2) C(11) H(11) 109.7 . . 0_555 no
N(2) C(11) H(12) 109.7 . . 0_555 no
N(2) C(11) H(13) 109.9 . . 0_555 no
H(11) C(11) H(12) 109.1 . . 0_555 no
H(11) C(11) H(13) 109.1 . . 0_555 no
H(12) C(11) H(13) 109.4 . . 0_555 no
N(2) C(12) H(14) 109.3 . . 0_555 no
N(2) C(12) H(15) 108.9 . . 0_555 no
N(2) C(12) H(16) 109.4 . . 0_555 no
H(14) C(12) H(15) 109.5 . . 0_555 no
H(14) C(12) H(16) 110.0 . . 0_555 no
H(15) C(12) H(16) 109.6 . . 0_555 no
N(3) C(13) C(6) 112.8(4) . . 0_555 yes
N(3) C(13) H(17) 108.5 . . 0_555 no
N(3) C(13) H(18) 108.5 . . 0_555 no
C(6) C(13) H(17) 108.7 . . 0_555 no
C(6) C(13) H(18) 108.8 . . 0_555 no
H(17) C(13) H(18) 109.4 . . 0_555 no
N(3) C(14) C(15) 109.8(4) . . 0_555 yes
N(3) C(14) H(19) 109.3 . . 0_555 no
N(3) C(14) H(20) 109.6 . . 0_555 no
C(15) C(14) H(19) 109.2 . . 0_555 no
C(15) C(14) H(20) 109.6 . . 0_555 no
H(19) C(14) H(20) 109.4 . . 0_555 no
N(4) C(15) C(14) 116.2(4) . . 0_555 yes
N(4) C(15) C(16) 119.9(5) . . 0_555 yes
C(14) C(15) C(16) 123.9(5) . . 0_555 yes
C(15) C(16) C(17) 119.3(6) . . 0_555 yes
C(15) C(16) H(21) 119.7 . . 0_555 no
C(17) C(16) H(21) 121.0 . . 0_555 no
C(16) C(17) C(18) 119.7(5) . . 0_555 yes
C(16) C(17) H(22) 120.4 . . 0_555 no
C(18) C(17) H(22) 120.0 . . 0_555 no
C(17) C(18) C(19) 119.3(6) . . 0_555 yes
C(17) C(18) H(23) 120.1 . . 0_555 no
C(19) C(18) H(23) 120.7 . . 0_555 no
N(4) C(19) C(18) 122.2(5) . . 0_555 yes
N(4) C(19) H(24) 118.9 . . 0_555 no
C(18) C(19) H(24) 118.9 . . 0_555 no
N(3) C(20) C(21) 112.5(4) . . 0_555 yes
N(3) C(20) H(25) 108.6 . . 0_555 no
N(3) C(20) H(26) 108.6 . . 0_555 no
C(21) C(20) H(25) 108.9 . . 0_555 no
C(21) C(20) H(26) 108.9 . . 0_555 no
H(25) C(20) H(26) 109.4 . . 0_555 no
N(5) C(21) C(20) 116.8(4) . . 0_555 yes
N(5) C(21) C(22) 122.4(4) . . 0_555 yes
C(20) C(21) C(22) 120.7(4) . . 0_555 yes
C(21) C(22) C(23) 117.9(5) . . 0_555 yes
C(21) C(22) H(27) 121.1 . . 0_555 no
C(23) C(22) H(27) 121.0 . . 0_555 no
C(22) C(23) C(24) 119.8(5) . . 0_555 yes
C(22) C(23) H(28) 119.8 . . 0_555 no
C(24) C(23) H(28) 120.4 . . 0_555 no
C(23) C(24) C(25) 119.4(5) . . 0_555 yes
C(23) C(24) H(29) 119.9 . . 0_555 no
C(25) C(24) H(29) 120.7 . . 0_555 no
N(5) C(25) C(24) 122.9(5) . . 0_555 yes
N(5) C(25) H(30) 118.7 . . 0_555 no
C(24) C(25) H(30) 118.4 . . 0_555 no
O(2) C(26) O(3) 124.8(4) . . 0_555 yes
O(2) C(26) C(27) 118.8(5) . . 0_555 yes
O(3) C(26) C(27) 116.4(4) . . 0_555 yes
C(26) C(27) H(31) 109.4 . . 0_555 no
C(26) C(27) H(32) 109.5 . . 0_555 no
C(26) C(27) H(33) 110.4 . . 0_555 no
H(31) C(27) H(32) 108.5 . . 0_555 no
H(31) C(27) H(33) 109.5 . . 0_555 no
H(32) C(27) H(33) 109.5 . . 0_555 no
O(4) C(28) O(5) 126.1(4) . . 0_555 yes
O(4) C(28) C(29) 116.2(4) . . 0_555 yes
O(5) C(28) C(29) 117.7(5) . . 0_555 yes
C(28) C(29) H(34) 109.6 . . 0_555 no
C(28) C(29) H(35) 109.3 . . 0_555 no
C(28) C(29) H(36) 109.4 . . 0_555 no
H(34) C(29) H(35) 109.4 . . 0_555 no
H(34) C(29) H(36) 109.8 . . 0_555 no
H(35) C(29) H(36) 109.3 . . 0_555 no
O(10) C(30) H(43) 99.9 . . 0_555 no
O(10) C(30) H(44) 125.3 . . 0_555 no
O(10) C(30) H(45) 104.2 . . 0_555 no
H(43) C(30) H(44) 104.2 . . 0_555 no
H(43) C(30) H(45) 111.5 . . 0_555 no
H(44) C(30) H(45) 111.1 . . 0_555 no
O(11) C(31) C(31) 140(1) . 2_566 0_555 yes
O(11) C(31) H(40) 116.6 . . 0_555 no
O(11) C(31) H(40) 155.8 . 2_566 0_555 no
O(11) C(31) H(41) 107.1 . . 0_555 no
O(11) C(31) H(42) 99.0 . . 0_555 no
C(31) C(31) H(40) 27.7 2_566 . 0_555 no
C(31) C(31) H(40) 30.7 2_566 2_566 0_555 no
C(31) C(31) H(41) 91.7 2_566 . 0_555 no
C(31) C(31) H(42) 107.6 2_566 . 0_555 no
H(40) C(31) H(40) 58.3 . 2_566 0_555 no
H(40) C(31) H(41) 117.4 . . 0_555 no
H(40) C(31) H(42) 105.6 . . 0_555 no
H(40) C(31) H(41) 63.3 2_566 . 0_555 no
H(40) C(31) H(42) 105.1 2_566 . 0_555 no
H(41) C(31) H(42) 109.3 . . 0_555 no

loop_
_geom_bond_atom_site_label_1
_geom_bond_atom_site_label_2
_geom_bond_distance
_geom_bond_site_symmetry_1
_geom_bond_site_symmetry_2
_geom_bond_publ_flag
Cu(1) O(1) 1.923(2) . . yes
Cu(1) O(2) 2.264(3) . . yes
Cu(1) O(4) 1.940(3) . . yes
Cu(1) N(1) 1.955(3) . . yes
Cu(1) N(2) 2.047(3) . . yes
Fe(1) O(1) 2.166(2) . . yes
Fe(1) O(3) 2.011(3) . . yes
Fe(1) O(5) 2.114(3) . . yes
Fe(1) N(3) 2.227(3) . . yes
Fe(1) N(4) 2.187(3) . . yes
Fe(1) N(5) 2.207(3) . . yes
Cl(1) O(6) 1.367(7) . . yes
Cl(1) O(6') 1.31(2) . . yes
Cl(1) O(7) 1.355(5) . . yes
Cl(1) O(7') 1.26(2) . . yes
Cl(1) O(8) 1.411(6) . . yes
Cl(1) O(8') 1.44(2) . . yes
Cl(1) O(9) 1.37(1) . . yes
Cl(1) O(9') 1.43(2) . . yes
O(1) C(5) 1.338(4) . . yes
O(2) C(26) 1.228(4) . . yes
O(3) C(26) 1.266(4) . . yes
O(4) C(28) 1.264(4) . . yes
O(5) C(28) 1.232(4) . . yes
O(6) O(8') 1.12(3) . . yes
O(6) O(9') 1.75(2) . . yes
O(6') O(7) 1.56(3) . . yes
O(6') O(8) 1.53(3) . . yes
O(6') O(8') 1.49(4) . . yes
O(7) O(9) 1.52(2) . . yes
O(7') O(8) 1.48(4) . . yes
O(7') O(9) 1.17(5) . . yes
O(7') O(9') 0.91(3) . . yes
O(9) O(9') 1.32(3) . . yes
O(10) O(10') 0.90(4) . . yes
O(10) C(30) 1.36(6) . . yes
O(10) C(30') 1.59(5) . . yes
O(10') C(30) 0.62(4) . . yes
O(10') C(30') 1.39(4) . . yes
O(11) O(11) 1.74(7) . 2_566 yes
O(11) O(11') 0.87(5) . . yes
O(11) O(11') 1.43(3) . 2_566 yes
O(11) C(31) 1.50(5) . . yes
O(11') O(11') 1.6(1) . 2_566 yes
O(11') C(31) 1.72(6) . . yes
N(1) C(8) 1.277(5) . . yes
N(1) C(9) 1.464(5) . . yes
N(2) C(10) 1.472(6) . . yes
N(2) C(11) 1.470(5) . . yes
N(2) C(12) 1.470(6) . . yes
N(3) C(13) 1.485(5) . . yes
N(3) C(14) 1.481(5) . . yes
N(3) C(20) 1.480(5) . . yes
N(4) C(15) 1.346(5) . . yes
N(4) C(19) 1.343(5) . . yes
N(5) C(21) 1.329(4) . . yes
N(5) C(25) 1.346(4) . . yes
C(1) C(2) 1.508(6) . . yes
C(2) C(3) 1.357(6) . . yes
C(2) C(7) 1.391(6) . . yes
C(3) C(4) 1.429(5) . . yes
C(4) C(5) 1.392(5) . . yes
C(4) C(8) 1.435(5) . . yes
C(5) C(6) 1.410(5) . . yes
C(6) C(7) 1.389(5) . . yes
C(6) C(13) 1.492(5) . . yes
C(9) C(10) 1.509(7) . . yes
C(14) C(15) 1.501(6) . . yes
C(15) C(16) 1.394(6) . . yes
C(16) C(17) 1.364(8) . . yes
C(17) C(18) 1.379(8) . . yes
C(18) C(19) 1.372(6) . . yes
C(20) C(21) 1.505(5) . . yes
C(21) C(22) 1.398(5) . . yes
C(22) C(23) 1.376(7) . . yes
C(23) C(24) 1.357(7) . . yes
C(24) C(25) 1.367(6) . . yes
C(26) C(27) 1.508(6) . . yes
C(28) C(29) 1.493(6) . . yes
C(30) C(30') 1.35(8) . . yes
C(30') C(31) 1.46(3) . . yes

loop_
_geom_contact_atom_site_label_1
_geom_contact_atom_site_label_2
_geom_contact_distance
_geom_contact_site_symmetry_1
_geom_contact_site_symmetry_2
_geom_contact_publ_flag
O(6) C(24) 3.430(9) . . ?
O(6) C(11) 3.568(9) . 1_655 ?
O(6) C(23) 3.60(1) . 2_675 ?
O(6') C(27) 3.43(3) . . ?
O(6') C(9) 3.48(3) . 2_575 ?
O(7) C(7) 3.370(6) . 1_554 ?
O(7) C(23) 3.510(9) . 2_675 ?
O(7') C(30) 2.92(7) . 2_665 ?
O(7') O(10) 2.94(4) . 2_665 ?
O(7') C(30') 3.04(3) . 2_665 ?
O(7') O(10') 3.19(4) . 2_665 ?
O(8) O(10) 3.19(4) . 2_665 ?
O(8) C(17) 3.417(9) . 2_665 ?
O(8) C(16) 3.501(8) . 2_665 ?
O(8) C(20) 3.556(8) . 1_554 ?
O(8') C(24) 3.06(2) . . ?
O(8') C(25) 3.19(2) . . ?
O(8') C(17) 3.40(2) . 2_665 ?
O(8') C(9) 3.49(2) . 2_575 ?
O(9) C(23) 3.35(1) . 2_675 ?
O(9) C(30) 3.41(6) . 2_665 ?
O(9) C(20) 3.42(2) . 1_554 ?
O(9) C(22) 3.58(2) . 1_554 ?
O(9') C(30') 3.28(4) . 2_665 ?
O(9') C(30) 3.38(7) . 2_665 ?
O(9') O(10) 3.57(3) . 2_665 ?
C(3) C(13) 3.542(5) . 2_576 ?
C(3) C(6) 3.597(5) . 2_576 ?
C(4) C(7) 3.582(5) . 2_576 ?
C(11) C(23) 3.568(7) . 1_455 ?
C(18) C(19) 3.574(7) . 2_665 ?
C(19) C(19) 3.559(8) . 2_665 ?
C(27) C(31) 3.40(2) . 1_554 ?
